data_7030503
loop_
_publ_author_name
'Sameni, Soheila'
'Lejeune, Manuel'
'Jeunesse, Catherine'
'Matt, Dominique'
'Welter, Richard'

_publ_section_title
;
 Calixarene-monophosphines as supramolecular chelators
;
_journal_coden_ASTM DTARAF
_journal_issue 38
_journal_name_full 'Dalton Transactions'
_journal_page_first 7912
_journal_page_last 7923
_journal_paper_doi 10.1039/b907100h
_journal_year 2009
_chemical_formula_sum 'C104 H108 Br6 Cl2 O8 P2 Pt'
_chemical_formula_weight 2293.29
_space_group_IT_number 14
_symmetry_cell_setting monoclinic
_symmetry_space_group_name_Hall '-P 2ybc'
_symmetry_space_group_name_H-M 'P 1 21/c 1'
_atom_sites_solution_hydrogens geom
_atom_sites_solution_primary direct
_atom_sites_solution_secondary difmap
_audit_creation_method SHELXL-97
_cell_angle_alpha 90.00
_cell_angle_beta 99.01(2)
_cell_angle_gamma 90.00
_cell_formula_units_Z 4
_cell_length_a 28.679(4)
_cell_length_b 17.694(3)
_cell_length_c 22.627(3)
_cell_measurement_reflns_used 21800
_cell_measurement_temperature 173(2)
_cell_measurement_theta_max 27.878
_cell_measurement_theta_min 0.998
_cell_volume 11340(3)
_computing_cell_refinement 'Denzo (Nonius B.V., 1998)'
_computing_data_collection 'Collect (Nonius B.V., 1998)'
_computing_data_reduction 'Denzo (Nonius B.V., 1998)'
_computing_molecular_graphics 'PLATON 98 (Spek, 1998)'
_computing_publication_material 'SHELXL-97 (Sheldrick, 1997)'
_computing_structure_refinement 'SHELXL-97 (Sheldrick, 1997)'
_computing_structure_solution 'SHELXS-97 (Sheldrick, 1997)'
_diffrn_ambient_temperature 173(2)
_diffrn_measured_fraction_theta_full 0.997
_diffrn_measured_fraction_theta_max 0.997
_diffrn_measurement_device_type KappaCCD
_diffrn_measurement_method '\p scans'
_diffrn_radiation_monochromator graphite
_diffrn_radiation_source 'fine-focus sealed tube'
_diffrn_radiation_type MoK\a
_diffrn_radiation_wavelength 0.71070
_diffrn_reflns_av_R_equivalents 0.0000
_diffrn_reflns_av_sigmaI/netI 0.2278
_diffrn_reflns_limit_h_max 37
_diffrn_reflns_limit_h_min -37
_diffrn_reflns_limit_k_max 23
_diffrn_reflns_limit_k_min 0
_diffrn_reflns_limit_l_max 29
_diffrn_reflns_limit_l_min 0
_diffrn_reflns_number 26981
_diffrn_reflns_theta_full 27.87
_diffrn_reflns_theta_max 27.87
_diffrn_reflns_theta_min 1.36
_exptl_absorpt_coefficient_mu 3.474
_exptl_absorpt_correction_type none
_exptl_crystal_colour yellow
_exptl_crystal_density_diffrn 1.343
_exptl_crystal_density_method 'not measured'
_exptl_crystal_description prism
_exptl_crystal_F_000 4592
_exptl_crystal_size_max 0.10
_exptl_crystal_size_mid 0.10
_exptl_crystal_size_min 0.10
_refine_diff_density_max 1.204
_refine_diff_density_min -1.171
_refine_diff_density_rms 0.140
_refine_ls_extinction_method none
_refine_ls_goodness_of_fit_ref 0.963
_refine_ls_hydrogen_treatment constr
_refine_ls_matrix_type full
_refine_ls_number_parameters 1108
_refine_ls_number_reflns 26981
_refine_ls_number_restraints 0
_refine_ls_restrained_S_all 0.963
_refine_ls_R_factor_all 0.1818
_refine_ls_R_factor_gt 0.0811
_refine_ls_shift/su_max 0.001
_refine_ls_shift/su_mean 0.000
_refine_ls_structure_factor_coef Fsqd
_refine_ls_weighting_details 'calc w=1/[\s^2^(Fo^2^)+(0.0917P)^2^+0.0000P] where P=(Fo^2^+2Fc^2^)/3'
_refine_ls_weighting_scheme calc
_refine_ls_wR_factor_gt 0.1777
_refine_ls_wR_factor_ref 0.2023
_reflns_number_gt 12707
_reflns_number_total 26981
_reflns_threshold_expression >2sigma(I)
_cod_duplicate_entry 7002344
_cod_data_source_file b907100h.txt
_cod_data_source_block matt_bis
_cod_original_sg_symbol_H-M P21/c
_cod_database_code 7030503

loop_
_symmetry_equiv_pos_as_xyz
'x, y, z'
'-x, y+1/2, -z+1/2'
'-x, -y, -z'
'x, -y-1/2, z-1/2'

loop_
_atom_site_label
_atom_site_type_symbol
_atom_site_fract_x
_atom_site_fract_y
_atom_site_fract_z
_atom_site_U_iso_or_equiv
_atom_site_adp_type
_atom_site_occupancy
_atom_site_symmetry_multiplicity
_atom_site_calc_flag
Pt1 Pt 0.248614(11) 0.308077(18) 0.007773(13) 0.03224(11) Uani 1 1 d
Br1 Br 0.53823(5) 0.26196(8) 0.00421(6) 0.0914(4) Uani 1 1 d
Br2 Br 0.35522(4) 0.14503(6) -0.25432(5) 0.0767(3) Uani 1 1 d
Br3 Br 0.15638(4) 0.39653(7) -0.35114(6) 0.0785(4) Uani 1 1 d
Br4 Br 0.38938(3) 0.61846(7) 0.24193(5) 0.0740(4) Uani 1 1 d
Br5 Br 0.25396(4) 0.75118(7) -0.02742(6) 0.0819(4) Uani 1 1 d
Br6 Br 0.03186(3) 0.59006(7) -0.15019(4) 0.0630(3) Uani 1 1 d
Cl1 Cl 0.25355(9) 0.17581(12) -0.00203(10) 0.0593(7) Uani 1 1 d
Cl2 Cl 0.21727(9) 0.28589(13) 0.09551(10) 0.0567(7) Uani 1 1 d
P1 P 0.28740(7) 0.31319(12) -0.07151(9) 0.0318(5) Uani 1 1 d
P2 P 0.23870(7) 0.43274(12) 0.01755(9) 0.0303(5) Uani 1 1 d
O1 O 0.4477(2) 0.4866(4) -0.1756(3) 0.0556(17) Uani 1 1 d
O2 O 0.0772(2) 0.6434(3) 0.1148(3) 0.0487(15) Uani 1 1 d
O3 O 0.3518(2) 0.5208(3) -0.2776(3) 0.0513(16) Uani 1 1 d
O4 O 0.37136(18) 0.6041(3) -0.1407(2) 0.0388(13) Uani 1 1 d
O5 O 0.11547(17) 0.4986(3) 0.2007(2) 0.0386(13) Uani 1 1 d
O6 O 0.17914(19) 0.6496(3) 0.2274(3) 0.0487(15) Uani 1 1 d
O7 O 0.1284(2) 0.7991(3) 0.1589(3) 0.0492(15) Uani 1 1 d
O8 O 0.43798(19) 0.4423(3) -0.3174(3) 0.0499(16) Uani 1 1 d
C1 C 0.3407(3) 0.2544(4) -0.0535(4) 0.038(2) Uani 1 1 d
C2 C 0.3641(3) 0.2524(5) 0.0050(4) 0.052(2) Uani 1 1 d
H2 H 0.3517 0.2791 0.0355 0.062 Uiso 1 1 calc
C3 C 0.4047(3) 0.2124(5) 0.0189(4) 0.056(3) Uani 1 1 d
H3 H 0.4209 0.2113 0.0588 0.067 Uiso 1 1 calc
C4 C 0.4223(4) 0.1732(6) -0.0256(6) 0.078(3) Uani 1 1 d
H4 H 0.4508 0.1453 -0.0161 0.093 Uiso 1 1 calc
C5 C 0.3992(5) 0.1742(7) -0.0830(5) 0.084(4) Uani 1 1 d
H5 H 0.4115 0.1464 -0.1131 0.101 Uiso 1 1 calc
C6 C 0.3583(4) 0.2151(6) -0.0979(4) 0.067(3) Uani 1 1 d
H6 H 0.3424 0.2163 -0.1380 0.081 Uiso 1 1 calc
C7 C 0.2533(3) 0.2785(4) -0.1410(3) 0.036(2) Uani 1 1 d
C8 C 0.2105(4) 0.2433(6) -0.1405(4) 0.066(3) Uani 1 1 d
H8 H 0.1989 0.2374 -0.1037 0.079 Uiso 1 1 calc
C9 C 0.1845(4) 0.2167(8) -0.1917(4) 0.093(5) Uani 1 1 d
H9 H 0.1555 0.1913 -0.1907 0.112 Uiso 1 1 calc
C10 C 0.2012(4) 0.2274(7) -0.2456(4) 0.069(3) Uani 1 1 d
H10 H 0.1831 0.2088 -0.2814 0.083 Uiso 1 1 calc
C11 C 0.2417(4) 0.2626(5) -0.2488(4) 0.052(3) Uani 1 1 d
H11 H 0.2519 0.2703 -0.2863 0.062 Uiso 1 1 calc
C12 C 0.2690(3) 0.2883(5) -0.1960(4) 0.042(2) Uani 1 1 d
H12 H 0.2984 0.3124 -0.1975 0.050 Uiso 1 1 calc
C13 C 0.3125(3) 0.4026(4) -0.0932(3) 0.0285(17) Uani 1 1 d
C14 C 0.3582(3) 0.4222(5) -0.0685(3) 0.0360(19) Uani 1 1 d
H14 H 0.3760 0.3893 -0.0404 0.043 Uiso 1 1 calc
C15 C 0.3782(3) 0.4877(5) -0.0837(3) 0.0356(19) Uani 1 1 d
C16 C 0.3517(3) 0.5357(4) -0.1252(4) 0.036(2) Uani 1 1 d
C17 C 0.3072(3) 0.5156(4) -0.1545(3) 0.0294(18) Uani 1 1 d
C18 C 0.2879(2) 0.4493(4) -0.1379(3) 0.0279(17) Uani 1 1 d
H18 H 0.2574 0.4346 -0.1571 0.033 Uiso 1 1 calc
C19 C 0.4297(3) 0.5049(5) -0.0574(4) 0.046(2) Uani 1 1 d
H19A H 0.4390 0.5546 -0.0721 0.055 Uiso 1 1 calc
H19B H 0.4333 0.5070 -0.0132 0.055 Uiso 1 1 calc
C20 C 0.4609(3) 0.4434(5) -0.0764(4) 0.041(2) Uani 1 1 d
C21 C 0.4680(3) 0.4352(5) -0.1350(4) 0.045(2) Uani 1 1 d
C22 C 0.4902(3) 0.3697(6) -0.1548(5) 0.057(3) Uani 1 1 d
C23 C 0.5100(3) 0.3187(6) -0.1116(5) 0.059(3) Uani 1 1 d
H23 H 0.5250 0.2746 -0.1235 0.071 Uiso 1 1 calc
C24 C 0.5084(3) 0.3302(6) -0.0527(5) 0.062(3) Uani 1 1 d
C25 C 0.4818(3) 0.3896(6) -0.0355(4) 0.051(2) Uani 1 1 d
H25 H 0.4778 0.3937 0.0053 0.061 Uiso 1 1 calc
C26 C 0.4900(3) 0.3553(6) -0.2209(4) 0.059(3) Uani 1 1 d
H26A H 0.5007 0.4015 -0.2395 0.071 Uiso 1 1 calc
H26B H 0.5126 0.3143 -0.2256 0.071 Uiso 1 1 calc
C27 C 0.4416(3) 0.3336(5) -0.2532(4) 0.044(2) Uani 1 1 d
C28 C 0.4217(4) 0.2665(6) -0.2382(4) 0.057(3) Uani 1 1 d
H28 H 0.4378 0.2359 -0.2070 0.068 Uiso 1 1 calc
C29 C 0.3785(3) 0.2443(5) -0.2686(4) 0.051(2) Uani 1 1 d
C30 C 0.3533(3) 0.2883(5) -0.3117(4) 0.043(2) Uani 1 1 d
H30 H 0.3235 0.2715 -0.3317 0.052 Uiso 1 1 calc
C31 C 0.3712(3) 0.3581(5) -0.3265(4) 0.041(2) Uani 1 1 d
C32 C 0.4161(3) 0.3763(5) -0.2982(4) 0.038(2) Uani 1 1 d
C33 C 0.3408(3) 0.4104(5) -0.3695(4) 0.041(2) Uani 1 1 d
H33A H 0.3286 0.3829 -0.4068 0.049 Uiso 1 1 calc
H33B H 0.3600 0.4535 -0.3798 0.049 Uiso 1 1 calc
C34 C 0.2992(3) 0.4400(5) -0.3406(4) 0.041(2) Uani 1 1 d
C35 C 0.2539(3) 0.4109(5) -0.3572(4) 0.046(2) Uani 1 1 d
H35 H 0.2476 0.3750 -0.3887 0.055 Uiso 1 1 calc
C36 C 0.2185(3) 0.4347(5) -0.3274(4) 0.047(2) Uani 1 1 d
C37 C 0.2264(3) 0.4848(5) -0.2789(4) 0.044(2) Uani 1 1 d
H37 H 0.2015 0.4988 -0.2579 0.053 Uiso 1 1 calc
C38 C 0.2711(3) 0.5132(4) -0.2626(4) 0.038(2) Uani 1 1 d
C39 C 0.3064(3) 0.4914(4) -0.2952(3) 0.0351(19) Uani 1 1 d
C40 C 0.2817(3) 0.5611(5) -0.2061(4) 0.041(2) Uani 1 1 d
H40A H 0.3013 0.6050 -0.2137 0.049 Uiso 1 1 calc
H40B H 0.2517 0.5806 -0.1955 0.049 Uiso 1 1 calc
C41 C 0.3547(3) 0.6672(5) -0.1106(4) 0.046(2) Uani 1 1 d
H41A H 0.3663 0.6643 -0.0671 0.056 Uiso 1 1 calc
H41B H 0.3198 0.6679 -0.1169 0.056 Uiso 1 1 calc
C42 C 0.3734(3) 0.7367(5) -0.1368(4) 0.053(2) Uani 1 1 d
H42A H 0.3647 0.7359 -0.1809 0.064 Uiso 1 1 calc
H42B H 0.4083 0.7376 -0.1271 0.064 Uiso 1 1 calc
C43 C 0.3526(5) 0.8091(6) -0.1110(5) 0.085(4) Uani 1 1 d
H43A H 0.3218 0.8207 -0.1346 0.127 Uiso 1 1 calc
H43B H 0.3742 0.8517 -0.1130 0.127 Uiso 1 1 calc
H43C H 0.3489 0.8001 -0.0693 0.127 Uiso 1 1 calc
C44 C 0.4776(5) 0.5380(6) -0.1966(5) 0.085(4) Uani 1 1 d
H44A H 0.4621 0.5574 -0.2358 0.102 Uiso 1 1 calc
H44B H 0.5067 0.5112 -0.2032 0.102 Uiso 1 1 calc
C45 C 0.4908(5) 0.6012(8) -0.1576(7) 0.115(5) Uani 1 1 d
H45A H 0.4616 0.6238 -0.1470 0.138 Uiso 1 1 calc
H45B H 0.5094 0.5819 -0.1201 0.138 Uiso 1 1 calc
C46 C 0.5175(5) 0.6603(8) -0.1803(7) 0.118(5) Uani 1 1 d
H46A H 0.5512 0.6483 -0.1715 0.177 Uiso 1 1 calc
H46B H 0.5115 0.7083 -0.1613 0.177 Uiso 1 1 calc
H46C H 0.5079 0.6646 -0.2237 0.177 Uiso 1 1 calc
C47 C 0.4649(4) 0.4267(6) -0.3644(5) 0.068(3) Uani 1 1 d
H47A H 0.4435 0.4181 -0.4026 0.082 Uiso 1 1 calc
H47B H 0.4843 0.3807 -0.3548 0.082 Uiso 1 1 calc
C48 C 0.4966(6) 0.4939(9) -0.3704(8) 0.146(7) Uani 1 1 d
H48A H 0.4773 0.5397 -0.3813 0.175 Uiso 1 1 calc
H48B H 0.5175 0.5035 -0.3320 0.175 Uiso 1 1 calc
C49 C 0.5253(9) 0.4754(11) -0.4184(12) 0.239(14) Uani 1 1 d
H49A H 0.5422 0.4278 -0.4087 0.358 Uiso 1 1 calc
H49B H 0.5481 0.5160 -0.4212 0.358 Uiso 1 1 calc
H49C H 0.5043 0.4703 -0.4568 0.358 Uiso 1 1 calc
C50 C 0.3618(5) 0.5937(8) -0.2951(6) 0.096(4) Uani 1 1 d
H50A H 0.3373 0.6278 -0.2840 0.115 Uiso 1 1 calc
H50B H 0.3922 0.6091 -0.2712 0.115 Uiso 1 1 calc
C51 C 0.3648(8) 0.6064(10) -0.3537(9) 0.172(8) Uani 1 1 d
H51A H 0.3336 0.5948 -0.3774 0.207 Uiso 1 1 calc
H51B H 0.3876 0.5697 -0.3657 0.207 Uiso 1 1 calc
C52 C 0.3797(6) 0.6869(8) -0.3721(8) 0.133(7) Uani 1 1 d
H52A H 0.3797 0.7218 -0.3384 0.200 Uiso 1 1 calc
H52B H 0.3572 0.7048 -0.4064 0.200 Uiso 1 1 calc
H52C H 0.4114 0.6847 -0.3831 0.200 Uiso 1 1 calc
C53 C 0.2949(3) 0.4808(5) 0.0419(3) 0.0357(19) Uani 1 1 d
C54 C 0.3278(3) 0.4407(5) 0.0818(5) 0.057(3) Uani 1 1 d
H54 H 0.3206 0.3910 0.0934 0.069 Uiso 1 1 calc
C55 C 0.3712(3) 0.4733(7) 0.1045(4) 0.067(3) Uani 1 1 d
H55 H 0.3935 0.4457 0.1317 0.081 Uiso 1 1 calc
C56 C 0.3818(4) 0.5455(7) 0.0877(4) 0.067(3) Uani 1 1 d
H56 H 0.4106 0.5689 0.1047 0.080 Uiso 1 1 calc
C57 C 0.3505(4) 0.5823(6) 0.0468(5) 0.074(3) Uani 1 1 d
H57 H 0.3586 0.6310 0.0339 0.089 Uiso 1 1 calc
C58 C 0.3067(4) 0.5519(6) 0.0225(4) 0.063(3) Uani 1 1 d
H58 H 0.2855 0.5791 -0.0064 0.076 Uiso 1 1 calc
C59 C 0.2061(3) 0.4772(5) -0.0501(4) 0.040(2) Uani 1 1 d
C60 C 0.1839(3) 0.4329(6) -0.0947(4) 0.047(2) Uani 1 1 d
H60 H 0.1865 0.3794 -0.0916 0.057 Uiso 1 1 calc
C61 C 0.1576(3) 0.4651(7) -0.1446(4) 0.060(3) Uani 1 1 d
H61 H 0.1424 0.4332 -0.1755 0.072 Uiso 1 1 calc
C62 C 0.1530(4) 0.5396(9) -0.1507(5) 0.075(4) Uani 1 1 d
H62 H 0.1363 0.5609 -0.1864 0.090 Uiso 1 1 calc
C63 C 0.1731(5) 0.5854(7) -0.1041(6) 0.086(4) Uani 1 1 d
H63 H 0.1691 0.6386 -0.1070 0.103 Uiso 1 1 calc
C64 C 0.1991(4) 0.5538(6) -0.0528(5) 0.068(3) Uani 1 1 d
H64 H 0.2119 0.5850 -0.0201 0.081 Uiso 1 1 calc
C65 C 0.2025(2) 0.4614(4) 0.0735(3) 0.0289(17) Uani 1 1 d
C66 C 0.1542(3) 0.4658(4) 0.0565(3) 0.0313(18) Uani 1 1 d
H66 H 0.1411 0.4594 0.0156 0.038 Uiso 1 1 calc
C67 C 0.1243(3) 0.4795(4) 0.0984(4) 0.0347(19) Uani 1 1 d
C68 C 0.1446(3) 0.4863(4) 0.1580(3) 0.0331(18) Uani 1 1 d
C69 C 0.1931(3) 0.4850(4) 0.1752(3) 0.0296(18) Uani 1 1 d
C70 C 0.2208(3) 0.4700(4) 0.1321(3) 0.0357(19) Uani 1 1 d
H70 H 0.2540 0.4656 0.1439 0.043 Uiso 1 1 calc
C71 C 0.2164(3) 0.4999(5) 0.2395(3) 0.040(2) Uani 1 1 d
H71A H 0.1920 0.5086 0.2652 0.047 Uiso 1 1 calc
H71B H 0.2356 0.4557 0.2553 0.047 Uiso 1 1 calc
C72 C 0.2473(3) 0.5685(5) 0.2400(3) 0.037(2) Uani 1 1 d
C73 C 0.2961(3) 0.5640(6) 0.2431(4) 0.050(2) Uani 1 1 d
H73 H 0.3116 0.5168 0.2508 0.060 Uiso 1 1 calc
C74 C 0.3223(3) 0.6288(6) 0.2351(4) 0.051(3) Uani 1 1 d
C75 C 0.3015(3) 0.6970(5) 0.2234(4) 0.053(2) Uani 1 1 d
H75 H 0.3201 0.7398 0.2172 0.063 Uiso 1 1 calc
C76 C 0.2534(3) 0.7046(5) 0.2205(4) 0.046(2) Uani 1 1 d
C77 C 0.2271(3) 0.6415(5) 0.2309(4) 0.044(2) Uani 1 1 d
C78 C 0.2280(3) 0.7782(6) 0.2006(5) 0.059(3) Uani 1 1 d
H78A H 0.2507 0.8207 0.2067 0.071 Uiso 1 1 calc
H78B H 0.2031 0.7878 0.2254 0.071 Uiso 1 1 calc
C79 C 0.2056(3) 0.7748(5) 0.1344(4) 0.044(2) Uani 1 1 d
C80 C 0.1570(3) 0.7813(5) 0.1162(4) 0.043(2) Uani 1 1 d
C81 C 0.1368(3) 0.7713(5) 0.0575(4) 0.046(2) Uani 1 1 d
C82 C 0.1656(3) 0.7601(5) 0.0142(4) 0.052(2) Uani 1 1 d
H82 H 0.1522 0.7542 -0.0267 0.062 Uiso 1 1 calc
C83 C 0.2143(4) 0.7576(5) 0.0314(5) 0.058(3) Uani 1 1 d
C84 C 0.2336(3) 0.7629(5) 0.0903(5) 0.055(3) Uani 1 1 d
H84 H 0.2668 0.7584 0.1014 0.066 Uiso 1 1 calc
C85 C 0.0834(3) 0.7687(5) 0.0377(4) 0.055(3) Uani 1 1 d
H85A H 0.0673 0.7825 0.0718 0.066 Uiso 1 1 calc
H85B H 0.0743 0.8061 0.0054 0.066 Uiso 1 1 calc
C86 C 0.0682(3) 0.6920(5) 0.0159(4) 0.046(2) Uani 1 1 d
C87 C 0.0574(3) 0.6792(5) -0.0453(4) 0.046(2) Uani 1 1 d
H87 H 0.0562 0.7203 -0.0725 0.055 Uiso 1 1 calc
C88 C 0.0486(3) 0.6071(5) -0.0664(4) 0.043(2) Uani 1 1 d
C89 C 0.0529(3) 0.5442(5) -0.0276(4) 0.043(2) Uani 1 1 d
H89 H 0.0486 0.4944 -0.0432 0.052 Uiso 1 1 calc
C90 C 0.0633(3) 0.5561(5) 0.0334(3) 0.0350(19) Uani 1 1 d
C91 C 0.0685(3) 0.6298(5) 0.0539(3) 0.037(2) Uani 1 1 d
C92 C 0.0713(3) 0.4886(5) 0.0760(4) 0.042(2) Uani 1 1 d
H92A H 0.0588 0.4421 0.0549 0.050 Uiso 1 1 calc
H92B H 0.0544 0.4967 0.1104 0.050 Uiso 1 1 calc
C93 C 0.1010(3) 0.4299(6) 0.2252(4) 0.055(3) Uani 1 1 d
H93A H 0.1290 0.3986 0.2401 0.067 Uiso 1 1 calc
H93B H 0.0805 0.4009 0.1939 0.067 Uiso 1 1 calc
C94 C 0.0740(4) 0.4483(7) 0.2765(5) 0.085(4) Uani 1 1 d
H94A H 0.0952 0.4781 0.3066 0.102 Uiso 1 1 calc
H94B H 0.0471 0.4813 0.2605 0.102 Uiso 1 1 calc
C95 C 0.0552(6) 0.3827(9) 0.3082(7) 0.140(6) Uani 1 1 d
H95A H 0.0577 0.3362 0.2853 0.210 Uiso 1 1 calc
H95B H 0.0220 0.3919 0.3115 0.210 Uiso 1 1 calc
H95C H 0.0736 0.3773 0.3483 0.210 Uiso 1 1 calc
C96 C 0.1663(4) 0.6629(9) 0.2861(6) 0.100(5) Uani 1 1 d
H96A H 0.1728 0.6164 0.3103 0.120 Uiso 1 1 calc
H96B H 0.1868 0.7034 0.3061 0.120 Uiso 1 1 calc
C97 C 0.1215(7) 0.6825(10) 0.2856(8) 0.156(8) Uani 1 1 d
H97A H 0.1013 0.6425 0.2643 0.187 Uiso 1 1 calc
H97B H 0.1155 0.7294 0.2617 0.187 Uiso 1 1 calc
C98 C 0.1062(6) 0.6950(10) 0.3429(7) 0.131(6) Uani 1 1 d
H98A H 0.1261 0.6657 0.3739 0.196 Uiso 1 1 calc
H98B H 0.0732 0.6789 0.3407 0.196 Uiso 1 1 calc
H98C H 0.1088 0.7489 0.3530 0.196 Uiso 1 1 calc
C99 C 0.0369(6) 0.6708(11) 0.1410(6) 0.129(6) Uani 1 1 d
H99A H 0.0491 0.7070 0.1731 0.154 Uiso 1 1 calc
H99B H 0.0164 0.6997 0.1097 0.154 Uiso 1 1 calc
C100 C 0.0106(7) 0.6232(9) 0.1633(9) 0.147(7) Uani 1 1 d
H10A H 0.0310 0.5901 0.1917 0.176 Uiso 1 1 calc
H10B H -0.0056 0.5910 0.1307 0.176 Uiso 1 1 calc
C101 C -0.0281(5) 0.6609(9) 0.1973(7) 0.119(6) Uani 1 1 d
H10C H -0.0132 0.6999 0.2247 0.178 Uiso 1 1 calc
H10D H -0.0420 0.6221 0.2201 0.178 Uiso 1 1 calc
H10E H -0.0529 0.6838 0.1680 0.178 Uiso 1 1 calc
C102 C 0.1188(3) 0.8792(5) 0.1621(4) 0.056(3) Uani 1 1 d
H10F H 0.1115 0.9007 0.1213 0.068 Uiso 1 1 calc
H10G H 0.1467 0.9058 0.1838 0.068 Uiso 1 1 calc
C103 C 0.0772(4) 0.8889(6) 0.1946(4) 0.061(3) Uani 1 1 d
H10H H 0.0852 0.8683 0.2356 0.073 Uiso 1 1 calc
H10I H 0.0500 0.8600 0.1736 0.073 Uiso 1 1 calc
C104 C 0.0637(4) 0.9711(6) 0.1978(5) 0.079(3) Uani 1 1 d
H10J H 0.0919 1.0011 0.2123 0.119 Uiso 1 1 calc
H10K H 0.0407 0.9768 0.2253 0.119 Uiso 1 1 calc
H10L H 0.0497 0.9887 0.1579 0.119 Uiso 1 1 calc

loop_
_atom_site_aniso_label
_atom_site_aniso_U_11
_atom_site_aniso_U_22
_atom_site_aniso_U_33
_atom_site_aniso_U_23
_atom_site_aniso_U_13
_atom_site_aniso_U_12
Pt1 0.04172(19) 0.03294(17) 0.02322(16) -0.00063(15) 0.00866(12) -0.00130(16)
Br1 0.0790(8) 0.0973(10) 0.0861(9) 0.0023(7) -0.0234(7) 0.0224(7)
Br2 0.1010(9) 0.0573(7) 0.0769(8) -0.0080(6) 0.0301(7) -0.0118(6)
Br3 0.0433(6) 0.0977(9) 0.0921(9) -0.0380(7) 0.0034(6) 0.0007(6)
Br4 0.0353(5) 0.0979(9) 0.0870(8) -0.0267(7) 0.0039(5) 0.0026(6)
Br5 0.0852(8) 0.0780(8) 0.0923(9) 0.0044(7) 0.0449(7) 0.0040(7)
Br6 0.0522(6) 0.0967(8) 0.0387(5) 0.0035(5) 0.0030(4) -0.0130(6)
Cl1 0.103(2) 0.0371(13) 0.0443(14) -0.0019(10) 0.0314(14) -0.0078(13)
Cl2 0.0926(19) 0.0457(13) 0.0386(13) 0.0116(10) 0.0319(13) 0.0147(13)
P1 0.0385(12) 0.0284(11) 0.0294(11) -0.0030(10) 0.0083(9) -0.0004(10)
P2 0.0283(11) 0.0392(12) 0.0242(11) -0.0025(9) 0.0067(8) 0.0047(9)
O1 0.058(4) 0.063(4) 0.046(4) -0.004(4) 0.011(3) 0.003(4)
O2 0.046(4) 0.054(4) 0.047(4) 0.005(3) 0.008(3) 0.012(3)
O3 0.054(4) 0.044(4) 0.058(4) -0.003(3) 0.019(3) -0.009(3)
O4 0.046(3) 0.027(3) 0.045(3) -0.003(3) 0.014(3) -0.015(3)
O5 0.035(3) 0.051(4) 0.032(3) 0.009(3) 0.013(2) 0.004(3)
O6 0.038(3) 0.057(4) 0.050(4) -0.011(3) 0.004(3) -0.002(3)
O7 0.048(4) 0.037(4) 0.064(4) -0.005(3) 0.013(3) 0.004(3)
O8 0.042(3) 0.059(4) 0.053(4) -0.014(3) 0.020(3) -0.012(3)
C1 0.033(5) 0.031(5) 0.053(6) 0.005(4) 0.013(4) 0.007(4)
C2 0.055(6) 0.055(6) 0.045(6) 0.002(5) 0.005(5) -0.001(5)
C3 0.062(6) 0.034(5) 0.066(7) 0.003(5) -0.010(5) 0.017(5)
C4 0.092(9) 0.058(7) 0.088(9) 0.023(7) 0.030(7) 0.036(6)
C5 0.108(10) 0.082(9) 0.067(8) 0.008(7) 0.030(7) 0.049(8)
C6 0.093(8) 0.064(7) 0.048(6) 0.005(5) 0.020(6) 0.046(6)
C7 0.052(5) 0.031(4) 0.026(4) -0.012(4) 0.007(4) -0.010(4)
C8 0.091(8) 0.074(7) 0.034(5) -0.014(5) 0.015(5) -0.037(6)
C9 0.100(9) 0.149(12) 0.036(6) -0.040(7) 0.029(6) -0.086(9)
C10 0.074(7) 0.092(8) 0.044(6) -0.024(6) 0.014(5) -0.030(7)
C11 0.084(8) 0.040(6) 0.036(5) -0.004(4) 0.022(5) -0.018(5)
C12 0.061(6) 0.035(5) 0.033(5) -0.007(4) 0.020(4) -0.004(4)
C13 0.032(4) 0.021(4) 0.033(4) -0.003(3) 0.005(3) 0.004(3)
C14 0.037(5) 0.044(5) 0.029(4) -0.006(4) 0.008(4) -0.005(4)
C15 0.037(5) 0.035(5) 0.036(5) -0.017(4) 0.011(4) -0.002(4)
C16 0.044(5) 0.032(5) 0.037(5) -0.005(4) 0.021(4) -0.001(4)
C17 0.033(5) 0.023(4) 0.034(4) -0.003(3) 0.011(4) 0.006(4)
C18 0.028(4) 0.025(4) 0.032(4) -0.005(3) 0.009(3) 0.002(3)
C19 0.048(5) 0.051(6) 0.037(5) -0.006(4) 0.003(4) -0.011(5)
C20 0.024(4) 0.057(6) 0.044(5) -0.017(5) 0.010(4) -0.006(4)
C21 0.023(4) 0.067(7) 0.045(6) -0.006(5) 0.004(4) -0.003(4)
C22 0.037(5) 0.069(7) 0.066(7) -0.030(6) 0.014(5) -0.017(5)
C23 0.047(6) 0.061(7) 0.062(7) -0.014(6) -0.014(5) 0.012(5)
C24 0.045(6) 0.076(7) 0.060(7) -0.004(6) -0.007(5) 0.006(5)
C25 0.038(5) 0.077(7) 0.035(5) -0.011(5) -0.004(4) -0.010(5)
C26 0.042(5) 0.083(7) 0.054(6) -0.027(6) 0.014(5) 0.005(5)
C27 0.035(5) 0.059(6) 0.040(5) -0.016(5) 0.014(4) -0.002(5)
C28 0.059(7) 0.072(7) 0.042(6) -0.010(5) 0.016(5) 0.005(6)
C29 0.055(6) 0.046(6) 0.055(6) -0.012(5) 0.023(5) -0.003(5)
C30 0.050(6) 0.045(5) 0.035(5) -0.013(4) 0.012(4) -0.004(4)
C31 0.035(5) 0.052(6) 0.041(5) -0.020(4) 0.020(4) -0.006(4)
C32 0.033(5) 0.047(5) 0.037(5) -0.016(4) 0.014(4) 0.001(4)
C33 0.035(5) 0.055(6) 0.034(5) -0.003(4) 0.012(4) 0.000(4)
C34 0.055(6) 0.032(5) 0.037(5) 0.009(4) 0.010(4) 0.005(4)
C35 0.052(6) 0.043(5) 0.043(5) -0.010(4) 0.009(4) 0.000(5)
C36 0.030(5) 0.058(6) 0.052(6) -0.008(5) 0.002(4) -0.006(4)
C37 0.033(5) 0.054(6) 0.043(5) -0.005(5) 0.001(4) 0.001(4)
C38 0.046(5) 0.028(4) 0.042(5) 0.001(4) 0.009(4) 0.008(4)
C39 0.046(5) 0.033(5) 0.028(4) 0.007(4) 0.009(4) -0.003(4)
C40 0.050(5) 0.039(5) 0.035(5) 0.006(4) 0.010(4) 0.003(4)
C41 0.054(6) 0.029(5) 0.058(6) -0.014(4) 0.016(5) -0.005(4)
C42 0.061(6) 0.039(5) 0.058(6) 0.001(5) 0.003(5) -0.003(5)
C43 0.140(11) 0.036(6) 0.083(8) 0.009(6) 0.032(8) -0.011(7)
C44 0.122(11) 0.049(7) 0.088(9) -0.011(7) 0.024(8) 0.003(7)
C45 0.116(11) 0.076(9) 0.168(15) 0.006(10) 0.068(11) -0.017(9)
C46 0.127(12) 0.084(10) 0.149(14) 0.026(10) 0.037(10) -0.026(9)
C47 0.081(7) 0.066(7) 0.066(7) -0.026(6) 0.037(6) -0.033(6)
C48 0.155(14) 0.134(14) 0.183(16) -0.022(12) 0.133(13) -0.046(12)
C49 0.29(3) 0.159(18) 0.33(3) -0.091(19) 0.24(3) -0.107(18)
C50 0.096(9) 0.104(11) 0.098(10) 0.010(9) 0.048(8) -0.028(8)
C51 0.27(2) 0.105(14) 0.156(18) 0.018(13) 0.072(17) -0.021(15)
C52 0.167(15) 0.076(9) 0.185(16) 0.040(10) 0.114(13) -0.016(9)
C53 0.039(5) 0.041(5) 0.030(4) -0.008(4) 0.013(4) -0.004(4)
C54 0.045(6) 0.050(6) 0.073(7) 0.006(5) -0.004(5) -0.001(5)
C55 0.044(6) 0.101(9) 0.051(6) -0.020(6) -0.012(5) 0.010(6)
C56 0.067(7) 0.097(9) 0.037(6) -0.015(6) 0.010(5) -0.032(7)
C57 0.075(8) 0.076(8) 0.073(8) -0.008(7) 0.015(6) -0.044(7)
C58 0.068(7) 0.065(7) 0.054(6) 0.001(5) 0.003(5) -0.015(6)
C59 0.044(5) 0.050(6) 0.027(5) 0.008(4) 0.009(4) 0.009(4)
C60 0.033(5) 0.075(7) 0.033(5) 0.002(5) 0.004(4) 0.008(5)
C61 0.047(6) 0.090(9) 0.043(6) -0.009(6) 0.009(5) 0.006(6)
C62 0.057(7) 0.129(12) 0.040(6) 0.019(7) 0.010(5) 0.018(8)
C63 0.104(10) 0.071(8) 0.088(10) 0.032(7) 0.033(8) 0.042(7)
C64 0.084(8) 0.060(7) 0.054(7) 0.005(6) -0.004(6) 0.018(6)
C65 0.023(4) 0.041(5) 0.022(4) -0.005(3) 0.002(3) -0.004(4)
C66 0.031(4) 0.031(4) 0.032(4) 0.005(4) 0.006(4) 0.004(4)
C67 0.035(5) 0.033(5) 0.038(5) 0.005(4) 0.010(4) 0.003(4)
C68 0.041(5) 0.029(4) 0.030(4) -0.001(4) 0.009(4) -0.002(4)
C69 0.028(4) 0.026(4) 0.036(5) 0.002(4) 0.010(4) 0.003(3)
C70 0.037(5) 0.040(5) 0.031(5) -0.006(4) 0.007(4) -0.003(4)
C71 0.035(5) 0.051(6) 0.033(5) 0.004(4) 0.006(4) 0.011(4)
C72 0.033(5) 0.061(6) 0.018(4) -0.015(4) 0.003(3) 0.005(4)
C73 0.049(6) 0.067(7) 0.034(5) -0.012(5) 0.002(4) 0.013(5)
C74 0.029(5) 0.074(7) 0.051(6) -0.028(5) 0.005(4) -0.009(5)
C75 0.044(6) 0.045(6) 0.064(6) -0.015(5) -0.005(5) 0.002(5)
C76 0.040(5) 0.055(6) 0.039(5) -0.015(4) -0.003(4) 0.014(5)
C77 0.029(5) 0.060(6) 0.043(5) -0.011(5) 0.006(4) -0.008(5)
C78 0.054(6) 0.055(6) 0.068(7) -0.019(5) 0.009(5) -0.010(5)
C79 0.041(5) 0.029(5) 0.061(6) -0.012(4) 0.006(5) -0.004(4)
C80 0.051(6) 0.025(4) 0.058(6) 0.001(4) 0.023(5) -0.004(4)
C81 0.050(6) 0.037(5) 0.047(6) -0.002(4) 0.001(5) 0.004(4)
C82 0.056(6) 0.048(6) 0.053(6) -0.001(5) 0.013(5) -0.010(5)
C83 0.063(7) 0.046(6) 0.071(8) -0.007(5) 0.027(6) -0.014(5)
C84 0.038(5) 0.052(6) 0.074(8) -0.005(5) 0.003(5) -0.008(5)
C85 0.056(6) 0.045(6) 0.064(7) 0.001(5) 0.006(5) 0.006(5)
C86 0.027(4) 0.058(6) 0.054(6) -0.003(5) 0.008(4) 0.013(4)
C87 0.034(5) 0.056(6) 0.049(6) 0.017(5) 0.008(4) -0.012(4)
C88 0.027(4) 0.065(6) 0.035(5) 0.006(5) 0.000(4) -0.008(4)
C89 0.022(4) 0.066(6) 0.043(5) -0.003(5) 0.007(4) -0.015(4)
C90 0.031(4) 0.046(5) 0.029(4) 0.005(4) 0.007(4) -0.007(4)
C91 0.036(5) 0.052(6) 0.023(4) 0.009(4) 0.004(4) 0.002(4)
C92 0.027(4) 0.052(5) 0.050(5) -0.001(4) 0.015(4) -0.005(4)
C93 0.052(6) 0.065(7) 0.053(6) 0.024(5) 0.019(5) 0.012(5)
C94 0.079(8) 0.109(10) 0.078(8) 0.051(7) 0.048(7) -0.005(7)
C95 0.129(13) 0.148(15) 0.150(15) 0.084(12) 0.038(11) 0.001(11)
C96 0.059(7) 0.164(14) 0.082(9) -0.005(9) 0.025(7) 0.028(8)
C97 0.190(18) 0.162(16) 0.140(15) 0.031(12) 0.102(14) 0.086(14)
C98 0.146(14) 0.171(16) 0.088(10) -0.035(10) 0.057(10) 0.027(12)
C99 0.137(14) 0.186(18) 0.063(9) 0.004(11) 0.015(9) 0.013(13)
C100 0.164(17) 0.107(13) 0.165(17) 0.071(12) 0.016(14) -0.035(12)
C101 0.119(12) 0.108(11) 0.154(14) -0.011(10) 0.098(11) -0.002(9)
C102 0.054(6) 0.047(6) 0.069(7) -0.005(5) 0.010(5) -0.005(5)
C103 0.070(7) 0.060(7) 0.054(6) -0.011(5) 0.017(5) 0.012(5)
C104 0.065(7) 0.074(8) 0.103(9) -0.010(7) 0.026(7) 0.014(6)

loop_
_atom_type_symbol
_atom_type_description
_atom_type_scat_dispersion_real
_atom_type_scat_dispersion_imag
_atom_type_scat_source
C C 0.0033 0.0016 'International Tables Vol C Tables 4.2.6.8 and 6.1.1.4'
H H 0.0000 0.0000 'International Tables Vol C Tables 4.2.6.8 and 6.1.1.4'
Br Br -0.2901 2.4595 'International Tables Vol C Tables 4.2.6.8 and 6.1.1.4'
Cl Cl 0.1484 0.1585 'International Tables Vol C Tables 4.2.6.8 and 6.1.1.4'
O O 0.0106 0.0060 'International Tables Vol C Tables 4.2.6.8 and 6.1.1.4'
P P 0.1023 0.0942 'International Tables Vol C Tables 4.2.6.8 and 6.1.1.4'
Pt Pt -1.7033 8.3905 'International Tables Vol C Tables 4.2.6.8 and 6.1.1.4'

loop_
_geom_angle_atom_site_label_1
_geom_angle_atom_site_label_2
_geom_angle_atom_site_label_3
_geom_angle
P2 Pt1 P1 97.19(7)
P2 Pt1 Cl2 90.57(7)
P1 Pt1 Cl2 170.19(8)
P2 Pt1 Cl1 176.08(8)
P1 Pt1 Cl1 85.45(7)
Cl2 Pt1 Cl1 87.13(7)
C7 P1 C13 103.8(3)
C7 P1 C1 108.4(4)
C13 P1 C1 101.5(3)
C7 P1 Pt1 114.0(3)
C13 P1 Pt1 120.7(2)
C1 P1 Pt1 107.3(3)
C53 P2 C65 103.4(3)
C53 P2 C59 111.2(4)
C65 P2 C59 100.8(3)
C53 P2 Pt1 111.6(3)
C65 P2 Pt1 115.8(3)
C59 P2 Pt1 113.3(3)
C21 O1 C44 116.6(8)
C91 O2 C99 115.5(8)
C50 O3 C39 119.2(8)
C16 O4 C41 112.3(6)
C68 O5 C93 112.3(6)
C77 O6 C96 111.0(7)
C80 O7 C102 113.1(7)
C32 O8 C47 112.5(6)
C6 C1 C2 120.2(8)
C6 C1 P1 120.6(7)
C2 C1 P1 119.2(6)
C3 C2 C1 120.3(9)
C3 C2 H2 119.9
C1 C2 H2 119.9
C2 C3 C4 119.5(10)
C2 C3 H3 120.3
C4 C3 H3 120.3
C5 C4 C3 120.7(10)
C5 C4 H4 119.6
C3 C4 H4 119.6
C4 C5 C6 120.5(10)
C4 C5 H5 119.8
C6 C5 H5 119.8
C5 C6 C1 118.9(10)
C5 C6 H6 120.5
C1 C6 H6 120.5
C8 C7 C12 118.3(7)
C8 C7 P1 120.3(6)
C12 C7 P1 121.4(6)
C9 C8 C7 121.4(9)
C9 C8 H8 119.3
C7 C8 H8 119.3
C8 C9 C10 118.8(9)
C8 C9 H9 120.6
C10 C9 H9 120.6
C11 C10 C9 122.3(9)
C11 C10 H10 118.9
C9 C10 H10 118.9
C10 C11 C12 119.0(8)
C10 C11 H11 120.5
C12 C11 H11 120.5
C11 C12 C7 120.2(8)
C11 C12 H12 119.9
C7 C12 H12 119.9
C14 C13 C18 118.6(7)
C14 C13 P1 119.5(6)
C18 C13 P1 121.7(5)
C15 C14 C13 121.3(8)
C15 C14 H14 119.3
C13 C14 H14 119.3
C14 C15 C16 118.8(7)
C14 C15 C19 119.3(8)
C16 C15 C19 121.9(7)
C17 C16 C15 121.8(7)
C17 C16 O4 118.5(7)
C15 C16 O4 119.7(7)
C18 C17 C16 117.9(7)
C18 C17 C40 119.9(7)
C16 C17 C40 122.0(7)
C17 C18 C13 121.3(7)
C17 C18 H18 119.4
C13 C18 H18 119.4
C20 C19 C15 108.9(7)
C20 C19 H19A 109.9
C15 C19 H19A 109.9
C20 C19 H19B 109.9
C15 C19 H19B 109.9
H19A C19 H19B 108.3
C21 C20 C25 117.0(8)
C21 C20 C19 122.0(8)
C25 C20 C19 120.9(8)
O1 C21 C20 117.9(8)
O1 C21 C22 119.9(8)
C20 C21 C22 121.7(9)
C23 C22 C21 117.5(9)
C23 C22 C26 121.6(9)
C21 C22 C26 120.8(10)
C24 C23 C22 121.5(9)
C24 C23 H23 119.3
C22 C23 H23 119.3
C23 C24 C25 119.6(9)
C23 C24 Br1 119.8(8)
C25 C24 Br1 120.4(8)
C24 C25 C20 121.8(8)
C24 C25 H25 119.1
C20 C25 H25 119.1
C27 C26 C22 112.3(7)
C27 C26 H26A 109.1
C22 C26 H26A 109.1
C27 C26 H26B 109.1
C22 C26 H26B 109.1
H26A C26 H26B 107.9
C28 C27 C32 117.4(8)
C28 C27 C26 118.8(9)
C32 C27 C26 123.7(8)
C29 C28 C27 119.8(9)
C29 C28 H28 120.1
C27 C28 H28 120.1
C30 C29 C28 121.9(9)
C30 C29 Br2 118.8(7)
C28 C29 Br2 119.1(8)
C29 C30 C31 120.2(8)
C29 C30 H30 119.9
C31 C30 H30 119.9
C32 C31 C30 116.4(8)
C32 C31 C33 123.6(8)
C30 C31 C33 119.9(7)
C27 C32 C31 124.0(8)
C27 C32 O8 117.8(7)
C31 C32 O8 118.2(8)
C31 C33 C34 110.0(6)
C31 C33 H33A 109.7
C34 C33 H33A 109.7
C31 C33 H33B 109.7
C34 C33 H33B 109.7
H33A C33 H33B 108.2
C39 C34 C35 118.4(8)
C39 C34 C33 120.6(8)
C35 C34 C33 120.8(8)
C36 C35 C34 119.0(8)
C36 C35 H35 120.5
C34 C35 H35 120.5
C35 C36 C37 122.6(8)
C35 C36 Br3 119.0(7)
C37 C36 Br3 118.4(6)
C38 C37 C36 118.1(8)
C38 C37 H37 120.9
C36 C37 H37 120.9
C37 C38 C39 118.7(8)
C37 C38 C40 118.8(7)
C39 C38 C40 122.2(8)
C34 C39 C38 123.0(8)
C34 C39 O3 119.2(7)
C38 C39 O3 117.7(7)
C17 C40 C38 111.1(7)
C17 C40 H40A 109.4
C38 C40 H40A 109.4
C17 C40 H40B 109.4
C38 C40 H40B 109.4
H40A C40 H40B 108.0
O4 C41 C42 106.6(7)
O4 C41 H41A 110.4
C42 C41 H41A 110.4
O4 C41 H41B 110.4
C42 C41 H41B 110.4
H41A C41 H41B 108.6
C41 C42 C43 110.1(8)
C41 C42 H42A 109.6
C43 C42 H42A 109.6
C41 C42 H42B 109.6
C43 C42 H42B 109.6
H42A C42 H42B 108.2
C42 C43 H43A 109.5
C42 C43 H43B 109.5
H43A C43 H43B 109.5
C42 C43 H43C 109.5
H43A C43 H43C 109.5
H43B C43 H43C 109.5
O1 C44 C45 114.7(10)
O1 C44 H44A 108.6
C45 C44 H44A 108.6
O1 C44 H44B 108.6
C45 C44 H44B 108.6
H44A C44 H44B 107.6
C46 C45 C44 116.7(14)
C46 C45 H45A 108.1
C44 C45 H45A 108.1
C46 C45 H45B 108.1
C44 C45 H45B 108.1
H45A C45 H45B 107.3
C45 C46 H46A 109.5
C45 C46 H46B 109.5
H46A C46 H46B 109.5
C45 C46 H46C 109.5
H46A C46 H46C 109.5
H46B C46 H46C 109.5
O8 C47 C48 108.3(8)
O8 C47 H47A 110.0
C48 C47 H47A 110.0
O8 C47 H47B 110.0
C48 C47 H47B 110.0
H47A C47 H47B 108.4
C49 C48 C47 107.3(13)
C49 C48 H48A 110.3
C47 C48 H48A 110.3
C49 C48 H48B 110.3
C47 C48 H48B 110.3
H48A C48 H48B 108.5
C48 C49 H49A 109.5
C48 C49 H49B 109.5
H49A C49 H49B 109.5
C48 C49 H49C 109.5
H49A C49 H49C 109.5
H49B C49 H49C 109.5
C51 C50 O3 118.6(13)
C51 C50 H50A 107.7
O3 C50 H50A 107.7
C51 C50 H50B 107.7
O3 C50 H50B 107.7
H50A C50 H50B 107.1
C50 C51 C52 118.2(16)
C50 C51 H51A 107.8
C52 C51 H51A 107.8
C50 C51 H51B 107.8
C52 C51 H51B 107.8
H51A C51 H51B 107.1
C51 C52 H52A 109.5
C51 C52 H52B 109.5
H52A C52 H52B 109.5
C51 C52 H52C 109.5
H52A C52 H52C 109.5
H52B C52 H52C 109.5
C54 C53 C58 119.5(8)
C54 C53 P2 115.7(6)
C58 C53 P2 124.8(7)
C53 C54 C55 120.2(9)
C53 C54 H54 119.9
C55 C54 H54 119.9
C56 C55 C54 120.3(10)
C56 C55 H55 119.9
C54 C55 H55 119.9
C57 C56 C55 118.9(10)
C57 C56 H56 120.6
C55 C56 H56 120.6
C56 C57 C58 122.9(10)
C56 C57 H57 118.6
C58 C57 H57 118.6
C53 C58 C57 118.2(10)
C53 C58 H58 120.9
C57 C58 H58 120.9
C60 C59 C64 119.4(8)
C60 C59 P2 119.3(7)
C64 C59 P2 120.8(7)
C59 C60 C61 120.2(9)
C59 C60 H60 119.9
C61 C60 H60 119.9
C62 C61 C60 121.9(10)
C62 C61 H61 119.1
C60 C61 H61 119.1
C61 C62 C63 118.6(10)
C61 C62 H62 120.7
C63 C62 H62 120.7
C62 C63 C64 120.3(11)
C62 C63 H63 119.8
C64 C63 H63 119.8
C59 C64 C63 119.3(10)
C59 C64 H64 120.4
C63 C64 H64 120.4
C70 C65 C66 119.0(7)
C70 C65 P2 122.2(6)
C66 C65 P2 118.4(5)
C65 C66 C67 121.1(7)
C65 C66 H66 119.5
C67 C66 H66 119.5
C68 C67 C66 117.9(7)
C68 C67 C92 123.7(7)
C66 C67 C92 118.4(7)
C69 C68 C67 121.5(7)
C69 C68 O5 119.5(7)
C67 C68 O5 118.9(7)
C70 C69 C68 118.0(7)
C70 C69 C71 119.5(7)
C68 C69 C71 122.5(6)
C65 C70 C69 122.3(7)
C65 C70 H70 118.8
C69 C70 H70 118.8
C72 C71 C69 108.5(6)
C72 C71 H71A 110.0
C69 C71 H71A 110.0
C72 C71 H71B 110.0
C69 C71 H71B 110.0
H71A C71 H71B 108.4
C73 C72 C77 116.4(8)
C73 C72 C71 122.8(8)
C77 C72 C71 120.5(7)
C72 C73 C74 120.2(8)
C72 C73 H73 119.9
C74 C73 H73 119.9
C75 C74 C73 121.7(8)
C75 C74 Br4 120.6(7)
C73 C74 Br4 117.7(7)
C74 C75 C76 120.3(9)
C74 C75 H75 119.8
C76 C75 H75 119.8
C75 C76 C77 118.7(8)
C75 C76 C78 121.7(9)
C77 C76 C78 119.3(8)
O6 C77 C76 118.2(8)
O6 C77 C72 119.1(8)
C76 C77 C72 122.5(7)
C76 C78 C79 111.2(7)
C76 C78 H78A 109.4
C79 C78 H78A 109.4
C76 C78 H78B 109.4
C79 C78 H78B 109.4
H78A C78 H78B 108.0
C84 C79 C80 117.6(9)
C84 C79 C78 120.3(8)
C80 C79 C78 122.1(8)
C81 C80 C79 121.7(8)
C81 C80 O7 119.4(8)
C79 C80 O7 118.9(8)
C80 C81 C82 119.4(8)
C80 C81 C85 122.7(8)
C82 C81 C85 117.9(8)
C83 C82 C81 119.3(9)
C83 C82 H82 120.4
C81 C82 H82 120.4
C84 C83 C82 120.5(9)
C84 C83 Br5 119.8(8)
C82 C83 Br5 119.6(8)
C83 C84 C79 121.3(9)
C83 C84 H84 119.3
C79 C84 H84 119.3
C86 C85 C81 110.7(7)
C86 C85 H85A 109.5
C81 C85 H85A 109.5
C86 C85 H85B 109.5
C81 C85 H85B 109.5
H85A C85 H85B 108.1
C87 C86 C91 117.7(8)
C87 C86 C85 119.2(8)
C91 C86 C85 122.8(8)
C88 C87 C86 119.8(8)
C88 C87 H87 120.1
C86 C87 H87 120.1
C87 C88 C89 121.7(8)
C87 C88 Br6 119.8(7)
C89 C88 Br6 118.5(7)
C90 C89 C88 119.0(8)
C90 C89 H89 120.5
C88 C89 H89 120.5
C89 C90 C91 118.3(8)
C89 C90 C92 119.9(8)
C91 C90 C92 121.8(7)
O2 C91 C90 119.4(7)
O2 C91 C86 117.4(8)
C90 C91 C86 123.1(8)
C90 C92 C67 109.6(6)
C90 C92 H92A 109.8
C67 C92 H92A 109.8
C90 C92 H92B 109.8
C67 C92 H92B 109.8
H92A C92 H92B 108.2
O5 C93 C94 109.0(8)
O5 C93 H93A 109.9
C94 C93 H93A 109.9
O5 C93 H93B 109.9
C94 C93 H93B 109.9
H93A C93 H93B 108.3
C95 C94 C93 117.3(12)
C95 C94 H94A 108.0
C93 C94 H94A 108.0
C95 C94 H94B 108.0
C93 C94 H94B 108.0
H94A C94 H94B 107.2
C94 C95 H95A 109.5
C94 C95 H95B 109.5
H95A C95 H95B 109.5
C94 C95 H95C 109.5
H95A C95 H95C 109.5
H95B C95 H95C 109.5
C97 C96 O6 114.7(12)
C97 C96 H96A 108.6
O6 C96 H96A 108.6
C97 C96 H96B 108.6
O6 C96 H96B 108.6
H96A C96 H96B 107.6
C96 C97 C98 117.4(17)
C96 C97 H97A 108.0
C98 C97 H97A 108.0
C96 C97 H97B 108.0
C98 C97 H97B 108.0
H97A C97 H97B 107.2
C97 C98 H98A 109.5
C97 C98 H98B 109.5
H98A C98 H98B 109.5
C97 C98 H98C 109.5
H98A C98 H98C 109.5
H98B C98 H98C 109.5
C100 C99 O2 119.6(19)
C100 C99 H99A 107.4
O2 C99 H99A 107.4
C100 C99 H99B 107.4
O2 C99 H99B 107.4
H99A C99 H99B 107.0
C99 C100 C101 114.4(17)
C99 C100 H10A 108.7
C101 C100 H10A 108.7
C99 C100 H10B 108.7
C101 C100 H10B 108.7
H10A C100 H10B 107.6
C100 C101 H10C 109.5
C100 C101 H10D 109.5
H10C C101 H10D 109.5
C100 C101 H10E 109.5
H10C C101 H10E 109.5
H10D C101 H10E 109.5
O7 C102 C103 107.9(7)
O7 C102 H10F 110.1
C103 C102 H10F 110.1
O7 C102 H10G 110.1
C103 C102 H10G 110.1
H10F C102 H10G 108.4
C102 C103 C104 111.2(9)
C102 C103 H10H 109.4
C104 C103 H10H 109.4
C102 C103 H10I 109.4
C104 C103 H10I 109.4
H10H C103 H10I 108.0
C103 C104 H10J 109.5
C103 C104 H10K 109.5
H10J C104 H10K 109.5
C103 C104 H10L 109.5
H10J C104 H10L 109.5
H10K C104 H10L 109.5

loop_
_geom_bond_atom_site_label_1
_geom_bond_atom_site_label_2
_geom_bond_distance
Pt1 P2 2.239(2)
Pt1 P1 2.256(2)
Pt1 Cl2 2.337(2)
Pt1 Cl1 2.357(2)
Br1 C24 1.872(10)
Br2 C29 1.924(9)
Br3 C36 1.902(8)
Br4 C74 1.914(8)
Br5 C83 1.885(9)
Br6 C88 1.906(8)
P1 C7 1.823(8)
P1 C13 1.837(7)
P1 C1 1.841(8)
P2 C53 1.829(8)
P2 C65 1.830(7)
P2 C59 1.841(8)
O1 C21 1.357(10)
O1 C44 1.386(13)
O2 C91 1.383(9)
O2 C99 1.463(16)
O3 C50 1.393(13)
O3 C39 1.400(9)
O4 C16 1.403(9)
O4 C41 1.428(9)
O5 C68 1.392(8)
O5 C93 1.425(10)
O6 C77 1.374(9)
O6 C96 1.453(13)
O7 C80 1.399(10)
O7 C102 1.447(10)
O8 C32 1.424(10)
O8 C47 1.437(10)
C1 C6 1.381(12)
C1 C2 1.388(12)
C2 C3 1.356(12)
C2 H2 0.9500
C3 C4 1.381(14)
C3 H3 0.9500
C4 C5 1.362(15)
C4 H4 0.9500
C5 C6 1.376(14)
C5 H5 0.9500
C6 H6 0.9500
C7 C8 1.378(12)
C7 C12 1.400(10)
C8 C9 1.359(13)
C8 H8 0.9500
C9 C10 1.392(13)
C9 H9 0.9500
C10 C11 1.329(12)
C10 H10 0.9500
C11 C12 1.397(12)
C11 H11 0.9500
C12 H12 0.9500
C13 C14 1.387(10)
C13 C18 1.407(10)
C14 C15 1.360(11)
C14 H14 0.9500
C15 C16 1.397(11)
C15 C19 1.534(11)
C16 C17 1.390(11)
C17 C18 1.374(10)
C17 C40 1.511(11)
C18 H18 0.9500
C19 C20 1.514(12)
C19 H19A 0.9900
C19 H19B 0.9900
C20 C21 1.381(11)
C20 C25 1.396(12)
C21 C22 1.427(12)
C22 C23 1.385(13)
C22 C26 1.517(12)
C23 C24 1.354(13)
C23 H23 0.9500
C24 C25 1.390(13)
C25 H25 0.9500
C26 C27 1.513(12)
C26 H26A 0.9900
C26 H26B 0.9900
C27 C28 1.381(13)
C27 C32 1.382(12)
C28 C29 1.377(13)
C28 H28 0.9500
C29 C30 1.363(12)
C30 C31 1.398(11)
C30 H30 0.9500
C31 C32 1.385(11)
C31 C33 1.515(12)
C33 C34 1.539(11)
C33 H33A 0.9900
C33 H33B 0.9900
C34 C39 1.363(11)
C34 C35 1.393(11)
C35 C36 1.370(11)
C35 H35 0.9500
C36 C37 1.401(11)
C37 C38 1.373(11)
C37 H37 0.9500
C38 C39 1.396(11)
C38 C40 1.525(11)
C40 H40A 0.9900
C40 H40B 0.9900
C41 C42 1.501(12)
C41 H41A 0.9900
C41 H41B 0.9900
C42 C43 1.563(14)
C42 H42A 0.9900
C42 H42B 0.9900
C43 H43A 0.9800
C43 H43B 0.9800
C43 H43C 0.9800
C44 C45 1.438(17)
C44 H44A 0.9900
C44 H44B 0.9900
C45 C46 1.438(17)
C45 H45A 0.9900
C45 H45B 0.9900
C46 H46A 0.9800
C46 H46B 0.9800
C46 H46C 0.9800
C47 C48 1.514(16)
C47 H47A 0.9900
C47 H47B 0.9900
C48 C49 1.50(2)
C48 H48A 0.9900
C48 H48B 0.9900
C49 H49A 0.9800
C49 H49B 0.9800
C49 H49C 0.9800
C50 C51 1.36(2)
C50 H50A 0.9900
C50 H50B 0.9900
C51 C52 1.56(2)
C51 H51A 0.9900
C51 H51B 0.9900
C52 H52A 0.9800
C52 H52B 0.9800
C52 H52C 0.9800
C53 C54 1.392(12)
C53 C58 1.392(12)
C54 C55 1.396(13)
C54 H54 0.9500
C55 C56 1.380(15)
C55 H55 0.9500
C56 C57 1.353(15)
C56 H56 0.9500
C57 C58 1.397(13)
C57 H57 0.9500
C58 H58 0.9500
C59 C60 1.357(11)
C59 C64 1.369(13)
C60 C61 1.378(13)
C60 H60 0.9500
C61 C62 1.330(15)
C61 H61 0.9500
C62 C63 1.382(16)
C62 H62 0.9500
C63 C64 1.394(14)
C63 H63 0.9500
C64 H64 0.9500
C65 C70 1.357(10)
C65 C66 1.381(10)
C66 C67 1.394(10)
C66 H66 0.9500
C67 C68 1.387(10)
C67 C92 1.534(11)
C68 C69 1.383(10)
C69 C70 1.379(10)
C69 C71 1.526(11)
C70 H70 0.9500
C71 C72 1.502(12)
C71 H71A 0.9900
C71 H71B 0.9900
C72 C73 1.391(11)
C72 C77 1.417(12)
C73 C74 1.400(13)
C73 H73 0.9500
C74 C75 1.353(12)
C75 C76 1.376(12)
C75 H75 0.9500
C76 C77 1.387(12)
C76 C78 1.527(13)
C78 C79 1.534(13)
C78 H78A 0.9900
C78 H78B 0.9900
C79 C84 1.392(13)
C79 C80 1.394(12)
C80 C81 1.376(12)
C81 C82 1.392(12)
C81 C85 1.526(12)
C82 C83 1.390(13)
C82 H82 0.9500
C83 C84 1.364(13)
C84 H84 0.9500
C85 C86 1.488(12)
C85 H85A 0.9900
C85 H85B 0.9900
C86 C87 1.389(12)
C86 C91 1.395(11)
C87 C88 1.371(12)
C87 H87 0.9500
C88 C89 1.410(12)
C89 C90 1.382(11)
C89 H89 0.9500
C90 C91 1.384(11)
C90 C92 1.530(11)
C92 H92A 0.9900
C92 H92B 0.9900
C93 C94 1.527(13)
C93 H93A 0.9900
C93 H93B 0.9900
C94 C95 1.509(16)
C94 H94A 0.9900
C94 H94B 0.9900
C95 H95A 0.9800
C95 H95B 0.9800
C95 H95C 0.9800
C96 C97 1.329(18)
C96 H96A 0.9900
C96 H96B 0.9900
C97 C98 1.451(18)
C97 H97A 0.9900
C97 H97B 0.9900
C98 H98A 0.9800
C98 H98B 0.9800
C98 H98C 0.9800
C99 C100 1.284(19)
C99 H99A 0.9900
C99 H99B 0.9900
C100 C101 1.59(2)
C100 H10A 0.9900
C100 H10B 0.9900
C101 H10C 0.9800
C101 H10D 0.9800
C101 H10E 0.9800
C102 C103 1.505(13)
C102 H10F 0.9900
C102 H10G 0.9900
C103 C104 1.510(14)
C103 H10H 0.9900
C103 H10I 0.9900
C104 H10J 0.9800
C104 H10K 0.9800
C104 H10L 0.9800

loop_
_geom_torsion_atom_site_label_1
_geom_torsion_atom_site_label_2
_geom_torsion_atom_site_label_3
_geom_torsion_atom_site_label_4
_geom_torsion
P2 Pt1 P1 C7 -109.8(3)
Cl2 Pt1 P1 C7 108.2(6)
Cl1 Pt1 P1 C7 67.3(3)
P2 Pt1 P1 C13 14.9(3)
Cl2 Pt1 P1 C13 -127.1(5)
Cl1 Pt1 P1 C13 -168.0(3)
P2 Pt1 P1 C1 130.2(3)
Cl2 Pt1 P1 C1 -11.8(6)
Cl1 Pt1 P1 C1 -52.7(3)
P1 Pt1 P2 C53 -68.0(3)
Cl2 Pt1 P2 C53 106.0(3)
Cl1 Pt1 P2 C53 159.9(11)
P1 Pt1 P2 C65 174.1(3)
Cl2 Pt1 P2 C65 -11.9(3)
Cl1 Pt1 P2 C65 42.0(12)
P1 Pt1 P2 C59 58.4(3)
Cl2 Pt1 P2 C59 -127.6(3)
Cl1 Pt1 P2 C59 -73.8(12)
C7 P1 C1 C6 23.4(9)
C13 P1 C1 C6 -85.5(8)
Pt1 P1 C1 C6 147.0(7)
C7 P1 C1 C2 -159.2(7)
C13 P1 C1 C2 91.9(7)
Pt1 P1 C1 C2 -35.6(7)
C6 C1 C2 C3 0.6(14)
P1 C1 C2 C3 -176.8(7)
C1 C2 C3 C4 -0.5(15)
C2 C3 C4 C5 -0.2(18)
C3 C4 C5 C6 1(2)
C4 C5 C6 C1 -0.8(19)
C2 C1 C6 C5 0.1(16)
P1 C1 C6 C5 177.4(9)
C13 P1 C7 C8 -141.7(8)
C1 P1 C7 C8 110.9(8)
Pt1 P1 C7 C8 -8.5(9)
C13 P1 C7 C12 36.8(8)
C1 P1 C7 C12 -70.5(8)
Pt1 P1 C7 C12 170.1(6)
C12 C7 C8 C9 1.7(16)
P1 C7 C8 C9 -179.8(10)
C7 C8 C9 C10 -2(2)
C8 C9 C10 C11 0(2)
C9 C10 C11 C12 1.7(18)
C10 C11 C12 C7 -1.6(14)
C8 C7 C12 C11 0.0(13)
P1 C7 C12 C11 -178.6(7)
C7 P1 C13 C14 -141.4(6)
C1 P1 C13 C14 -28.9(7)
Pt1 P1 C13 C14 89.3(6)
C7 P1 C13 C18 33.5(7)
C1 P1 C13 C18 146.0(6)
Pt1 P1 C13 C18 -95.8(6)
C18 C13 C14 C15 4.5(11)
P1 C13 C14 C15 179.6(6)
C13 C14 C15 C16 -0.1(11)
C13 C14 C15 C19 -177.0(7)
C14 C15 C16 C17 -4.9(11)
C19 C15 C16 C17 171.9(7)
C14 C15 C16 O4 178.9(6)
C19 C15 C16 O4 -4.4(11)
C41 O4 C16 C17 82.6(8)
C41 O4 C16 C15 -101.0(8)
C15 C16 C17 C18 5.2(11)
O4 C16 C17 C18 -178.5(6)
C15 C16 C17 C40 -170.3(7)
O4 C16 C17 C40 6.1(11)
C16 C17 C18 C13 -0.6(10)
C40 C17 C18 C13 175.0(7)
C14 C13 C18 C17 -4.2(11)
P1 C13 C18 C17 -179.2(5)
C14 C15 C19 C20 60.3(9)
C16 C15 C19 C20 -116.5(8)
C15 C19 C20 C21 69.0(10)
C15 C19 C20 C25 -107.5(9)
C44 O1 C21 C20 108.0(9)
C44 O1 C21 C22 -80.5(10)
C25 C20 C21 O1 179.5(7)
C19 C20 C21 O1 2.9(12)
C25 C20 C21 C22 8.2(12)
C19 C20 C21 C22 -168.5(7)
O1 C21 C22 C23 -179.4(8)
C20 C21 C22 C23 -8.2(12)
O1 C21 C22 C26 -2.0(12)
C20 C21 C22 C26 169.2(8)
C21 C22 C23 C24 0.0(14)
C26 C22 C23 C24 -177.3(9)
C22 C23 C24 C25 7.6(15)
C22 C23 C24 Br1 -177.0(7)
C23 C24 C25 C20 -7.5(15)
Br1 C24 C25 C20 177.1(7)
C21 C20 C25 C24 -0.3(13)
C19 C20 C25 C24 176.3(8)
C23 C22 C26 C27 106.2(10)
C21 C22 C26 C27 -71.1(11)
C22 C26 C27 C28 -64.9(11)
C22 C26 C27 C32 116.6(10)
C32 C27 C28 C29 1.0(12)
C26 C27 C28 C29 -177.5(8)
C27 C28 C29 C30 -3.1(13)
C27 C28 C29 Br2 172.0(6)
C28 C29 C30 C31 0.4(13)
Br2 C29 C30 C31 -174.7(6)
C29 C30 C31 C32 4.1(11)
C29 C30 C31 C33 -173.3(7)
C28 C27 C32 C31 3.8(12)
C26 C27 C32 C31 -177.7(7)
C28 C27 C32 O8 -174.9(7)
C26 C27 C32 O8 3.6(11)
C30 C31 C32 C27 -6.3(11)
C33 C31 C32 C27 171.0(7)
C30 C31 C32 O8 172.3(6)
C33 C31 C32 O8 -10.4(11)
C47 O8 C32 C27 88.6(9)
C47 O8 C32 C31 -90.2(9)
C32 C31 C33 C34 -109.6(8)
C30 C31 C33 C34 67.6(9)
C31 C33 C34 C39 71.7(10)
C31 C33 C34 C35 -103.6(9)
C39 C34 C35 C36 -0.2(12)
C33 C34 C35 C36 175.3(8)
C34 C35 C36 C37 -2.9(14)
C34 C35 C36 Br3 178.7(6)
C35 C36 C37 C38 2.7(14)
Br3 C36 C37 C38 -178.9(6)
C36 C37 C38 C39 0.5(12)
C36 C37 C38 C40 -173.7(8)
C35 C34 C39 C38 3.4(12)
C33 C34 C39 C38 -172.0(7)
C35 C34 C39 O3 179.5(7)
C33 C34 C39 O3 4.0(11)
C37 C38 C39 C34 -3.6(12)
C40 C38 C39 C34 170.3(7)
C37 C38 C39 O3 -179.8(7)
C40 C38 C39 O3 -5.8(11)
C50 O3 C39 C34 103.5(10)
C50 O3 C39 C38 -80.2(10)
C18 C17 C40 C38 -55.2(9)
C16 C17 C40 C38 120.1(8)
C37 C38 C40 C17 101.2(9)
C39 C38 C40 C17 -72.7(9)
C16 O4 C41 C42 -173.0(7)
O4 C41 C42 C43 174.2(8)
C21 O1 C44 C45 -81.1(13)
O1 C44 C45 C46 -173.3(12)
C32 O8 C47 C48 -165.3(11)
O8 C47 C48 C49 178.4(16)
C39 O3 C50 C51 -70.8(17)
O3 C50 C51 C52 -175.7(14)
C65 P2 C53 C54 89.5(7)
C59 P2 C53 C54 -163.1(7)
Pt1 P2 C53 C54 -35.6(7)
C65 P2 C53 C58 -92.0(8)
C59 P2 C53 C58 15.4(8)
Pt1 P2 C53 C58 142.9(7)
C58 C53 C54 C55 3.5(14)
P2 C53 C54 C55 -178.0(7)
C53 C54 C55 C56 0.0(15)
C54 C55 C56 C57 -3.2(16)
C55 C56 C57 C58 3.0(17)
C54 C53 C58 C57 -3.7(14)
P2 C53 C58 C57 177.9(8)
C56 C57 C58 C53 0.4(17)
C53 P2 C59 C60 138.1(7)
C65 P2 C59 C60 -112.9(7)
Pt1 P2 C59 C60 11.5(7)
C53 P2 C59 C64 -49.9(9)
C65 P2 C59 C64 59.1(8)
Pt1 P2 C59 C64 -176.5(7)
C64 C59 C60 C61 5.2(13)
P2 C59 C60 C61 177.2(6)
C59 C60 C61 C62 -0.1(14)
C60 C61 C62 C63 -3.7(16)
C61 C62 C63 C64 2.5(17)
C60 C59 C64 C63 -6.2(15)
P2 C59 C64 C63 -178.2(8)
C62 C63 C64 C59 2.4(17)
C53 P2 C65 C70 -36.9(8)
C59 P2 C65 C70 -151.9(7)
Pt1 P2 C65 C70 85.5(7)
C53 P2 C65 C66 150.6(6)
C59 P2 C65 C66 35.6(7)
Pt1 P2 C65 C66 -87.0(6)
C70 C65 C66 C67 0.5(11)
P2 C65 C66 C67 173.2(6)
C65 C66 C67 C68 -1.9(11)
C65 C66 C67 C92 176.3(7)
C66 C67 C68 C69 4.5(11)
C92 C67 C68 C69 -173.5(7)
C66 C67 C68 O5 -178.9(7)
C92 C67 C68 O5 3.1(11)
C93 O5 C68 C69 -92.1(8)
C93 O5 C68 C67 91.2(8)
C67 C68 C69 C70 -5.6(11)
O5 C68 C69 C70 177.8(7)
C67 C68 C69 C71 173.9(7)
O5 C68 C69 C71 -2.7(11)
C66 C65 C70 C69 -1.7(12)
P2 C65 C70 C69 -174.1(6)
C68 C69 C70 C65 4.2(12)
C71 C69 C70 C65 -175.4(7)
C70 C69 C71 C72 60.9(9)
C68 C69 C71 C72 -118.7(8)
C69 C71 C72 C73 -101.2(8)
C69 C71 C72 C77 72.2(9)
C77 C72 C73 C74 -2.5(11)
C71 C72 C73 C74 171.2(8)
C72 C73 C74 C75 -0.8(13)
C72 C73 C74 Br4 178.6(6)
C73 C74 C75 C76 1.6(14)
Br4 C74 C75 C76 -177.9(7)
C74 C75 C76 C77 1.2(13)
C74 C75 C76 C78 -173.0(8)
C96 O6 C77 C76 -95.4(10)
C96 O6 C77 C72 89.7(10)
C75 C76 C77 O6 -179.5(7)
C78 C76 C77 O6 -5.1(12)
C75 C76 C77 C72 -4.8(13)
C78 C76 C77 C72 169.6(8)
C73 C72 C77 O6 -180.0(7)
C71 C72 C77 O6 6.2(11)
C73 C72 C77 C76 5.4(12)
C71 C72 C77 C76 -168.5(7)
C75 C76 C78 C79 98.4(10)
C77 C76 C78 C79 -75.8(10)
C76 C78 C79 C84 -60.0(11)
C76 C78 C79 C80 118.3(9)
C84 C79 C80 C81 4.4(13)
C78 C79 C80 C81 -173.9(8)
C84 C79 C80 O7 -175.1(7)
C78 C79 C80 O7 6.6(12)
C102 O7 C80 C81 -84.7(9)
C102 O7 C80 C79 94.7(9)
C79 C80 C81 C82 -5.0(13)
O7 C80 C81 C82 174.5(7)
C79 C80 C81 C85 172.4(8)
O7 C80 C81 C85 -8.1(12)
C80 C81 C82 C83 1.4(13)
C85 C81 C82 C83 -176.1(8)
C81 C82 C83 C84 2.7(14)
C81 C82 C83 Br5 -174.5(7)
C82 C83 C84 C79 -3.3(15)
Br5 C83 C84 C79 173.9(7)
C80 C79 C84 C83 -0.2(13)
C78 C79 C84 C83 178.1(9)
C80 C81 C85 C86 -112.8(10)
C82 C81 C85 C86 64.7(11)
C81 C85 C86 C87 -102.8(9)
C81 C85 C86 C91 70.8(10)
C91 C86 C87 C88 -1.4(12)
C85 C86 C87 C88 172.4(8)
C86 C87 C88 C89 -3.7(12)
C86 C87 C88 Br6 177.9(6)
C87 C88 C89 C90 4.0(12)
Br6 C88 C89 C90 -177.6(6)
C88 C89 C90 C91 0.9(11)
C88 C89 C90 C92 -175.8(7)
C99 O2 C91 C90 -103.6(12)
C99 O2 C91 C86 80.1(12)
C89 C90 C91 O2 177.7(6)
C92 C90 C91 O2 -5.7(11)
C89 C90 C91 C86 -6.2(12)
C92 C90 C91 C86 170.4(7)
C87 C86 C91 O2 -177.3(7)
C85 C86 C91 O2 9.1(11)
C87 C86 C91 C90 6.5(12)
C85 C86 C91 C90 -167.1(8)
C89 C90 C92 C67 103.8(8)
C91 C90 C92 C67 -72.7(9)
C68 C67 C92 C90 117.2(8)
C66 C67 C92 C90 -60.9(9)
C68 O5 C93 C94 173.5(7)
O5 C93 C94 C95 179.4(10)
C77 O6 C96 C97 170.4(13)
O6 C96 C97 C98 178.7(14)
C91 O2 C99 C100 92.8(16)
O2 C99 C100 C101 173.0(12)
C80 O7 C102 C103 163.3(8)
O7 C102 C103 C104 -177.9(8)
